data_7709606
loop_
_publ_author_name
'Plyuta, Nataliya'
'Petrusenko, Svitlana R.'
'Kokozay, Vladimir'
'Cauchy, Thomas'
'Lloret, Francesc'
'Julve, Miguel'
'Cano, Joan'
'Avarvari, Narcis'

_publ_section_title
;
 Field-induced mononuclear cobalt(II) single-molecule magnet (SMM) based
 on a benzothiadiazole-ortho-vanillin ligand
;
_journal_name_full 'Dalton Transactions'
_journal_paper_doi 10.1039/D1DT04274B
_journal_year 2022
_chemical_formula_moiety 'C28 H20 Co N6 O4 S2, C H2 Cl2'
_chemical_formula_sum 'C29 H22 Cl2 Co N6 O4 S2'
_chemical_formula_weight 712.47
_space_group_crystal_system triclinic
_space_group_IT_number 2
_space_group_name_Hall '-P 1'
_space_group_name_H-M_alt 'P -1'
_atom_sites_solution_hydrogens geom
_atom_sites_solution_primary direct
_atom_sites_solution_secondary difmap
_audit_creation_method SHELXL-2016/4
_audit_update_record
;
2021-12-15 deposited with the CCDC.	2022-02-25 downloaded from the CCDC.
;
_cell_angle_alpha 90.231(5)
_cell_angle_beta 111.019(6)
_cell_angle_gamma 114.765(6)
_cell_formula_units_Z 2
_cell_length_a 11.0894(7)
_cell_length_b 12.3519(8)
_cell_length_c 13.0378(8)
_cell_measurement_reflns_used 2887
_cell_measurement_temperature 149.3(4)
_cell_measurement_theta_max 72.1080
_cell_measurement_theta_min 3.6860
_cell_volume 1488.4(2)
_computing_cell_refinement 'CrysAlisPro 1.171.38.46 (Rigaku OD, 2015)'
_computing_data_collection 'CrysAlisPro 1.171.38.46 (Rigaku OD, 2015)'
_computing_data_reduction 'CrysAlisPro 1.171.38.46 (Rigaku OD, 2015)'
_computing_molecular_graphics 'DIAMOND 3.2k (Crystal Impact GbR, 2014)'
_computing_publication_material 'WinGX publication routines (Farrugia, 2012)'
_computing_structure_refinement 'SHELXL-2016/4 (Sheldrick, 2016)'
_computing_structure_solution 'SHELXS-2013/1 (Sheldrick, 2013)'
_diffrn_ambient_temperature 149.3(4)
_diffrn_detector_area_resol_mean 5.1990
_diffrn_measured_fraction_theta_full 0.981
_diffrn_measured_fraction_theta_max 0.942
_diffrn_measurement_device_type 'SuperNova, Single source at offset, AtlasS2'
_diffrn_measurement_method '\w scans'
_diffrn_radiation_monochromator mirror
_diffrn_radiation_source 'SuperNova(Cu)micro-focus sealed X-ray Source'
_diffrn_radiation_type CuK\a
_diffrn_radiation_wavelength 1.54184
_diffrn_reflns_av_R_equivalents 0.0800
_diffrn_reflns_av_unetI/netI 0.1020
_diffrn_reflns_Laue_measured_fraction_full 0.981
_diffrn_reflns_Laue_measured_fraction_max 0.942
_diffrn_reflns_limit_h_max 13
_diffrn_reflns_limit_h_min -11
_diffrn_reflns_limit_k_max 15
_diffrn_reflns_limit_k_min -15
_diffrn_reflns_limit_l_max 15
_diffrn_reflns_limit_l_min -15
_diffrn_reflns_number 10877
_diffrn_reflns_point_group_measured_fraction_full 0.981
_diffrn_reflns_point_group_measured_fraction_max 0.942
_diffrn_reflns_theta_full 69.500
_diffrn_reflns_theta_max 73.777
_diffrn_reflns_theta_min 3.694
_exptl_absorpt_coefficient_mu 7.887
_exptl_absorpt_correction_T_max 1.00000
_exptl_absorpt_correction_T_min 0.63379
_exptl_absorpt_correction_type multi-scan
_exptl_absorpt_process_details
;
CrysAlisPro 1.171.38.46 (Rigaku Oxford Diffraction, 2015)
Empirical absorption correction using spherical harmonics,
 implemented in SCALE3 ABSPACK scaling algorithm.
;
_exptl_crystal_colour red
_exptl_crystal_density_diffrn 1.590
_exptl_crystal_description needle
_exptl_crystal_F_000 726
_exptl_crystal_size_max 0.10
_exptl_crystal_size_mid 0.05
_exptl_crystal_size_min 0.04
_refine_diff_density_max 1.669
_refine_diff_density_min -1.822
_refine_diff_density_rms 0.132
_refine_ls_extinction_method none
_refine_ls_goodness_of_fit_ref 1.028
_refine_ls_hydrogen_treatment constr
_refine_ls_matrix_type full
_refine_ls_number_parameters 399
_refine_ls_number_reflns 5673
_refine_ls_number_restraints 0
_refine_ls_restrained_S_all 1.028
_refine_ls_R_factor_all 0.0964
_refine_ls_R_factor_gt 0.0734
_refine_ls_shift/su_max 0.000
_refine_ls_shift/su_mean 0.000
_refine_ls_structure_factor_coef Fsqd
_refine_ls_weighting_details 'w=1/[\s^2^(Fo^2^)+(0.1225P)^2^] where P=(Fo^2^+2Fc^2^)/3'
_refine_ls_weighting_scheme calc
_refine_ls_wR_factor_gt 0.1852
_refine_ls_wR_factor_ref 0.2075
_reflns_Friedel_coverage 0.000
_reflns_number_gt 4230
_reflns_number_total 5673
_reflns_threshold_expression 'I > 2\s(I)'
_cod_data_source_file d1dt04274b2.cif
_cod_data_source_block shelx_CCDC1
_cod_original_cell_volume 1488.43(18)
_cod_database_code 7709606
_shelx_shelxl_version_number 2016/4
_shelx_space_group_comment
;
The symmetry employed for this shelxl refinement is uniquely defined
by the following loop, which should always be used as a source of
symmetry information in preference to the above space-group names.
They are only intended as comments.
;

loop_
_space_group_symop_operation_xyz
'x, y, z'
'-x, -y, -z'

loop_
_atom_site_label
_atom_site_type_symbol
_atom_site_fract_x
_atom_site_fract_y
_atom_site_fract_z
_atom_site_U_iso_or_equiv
_atom_site_adp_type
_atom_site_occupancy
_atom_site_site_symmetry_order
_atom_site_calc_flag
_atom_site_refinement_flags_posn
_atom_site_refinement_flags_adp
_atom_site_refinement_flags_occupancy
_atom_site_disorder_assembly
_atom_site_disorder_group
C1 C 0.2988(5) 0.2093(4) 0.6636(4) 0.0247(9) Uani 1 1 d . . . . .
C2 C 0.4087(5) 0.2078(5) 0.7613(4) 0.0278(10) Uani 1 1 d . . . . .
C3 C 0.4460(5) 0.1108(5) 0.7640(4) 0.0288(10) Uani 1 1 d . . . . .
H3 H 0.516982 0.106694 0.826846 0.035 Uiso 1 1 calc R U . . .
C4 C 0.3730(5) 0.0243(4) 0.6702(4) 0.0277(10) Uani 1 1 d . . . . .
H4 H 0.395415 -0.040402 0.671053 0.033 Uiso 1 1 calc R U . . .
C5 C 0.2638(5) 0.0258(4) 0.5703(4) 0.0260(10) Uani 1 1 d . . . . .
H5 H 0.219615 -0.035642 0.508487 0.031 Uiso 1 1 calc R U . . .
C6 C 0.2245(5) 0.1179(4) 0.5656(4) 0.0216(9) Uani 1 1 d . . . . .
C7 C 0.0534(5) 0.0661(4) 0.3810(4) 0.0228(9) Uani 1 1 d . . . . .
H7 H 0.076659 0.002893 0.374678 0.027 Uiso 1 1 calc R U . . .
C8 C -0.0515(5) 0.0759(4) 0.2829(4) 0.0231(9) Uani 1 1 d . . . . .
C9 C -0.1060(6) -0.0093(4) 0.1844(4) 0.0293(10) Uani 1 1 d . . . . .
H9 H -0.071725 -0.066727 0.187151 0.035 Uiso 1 1 calc R U . . .
C10 C -0.2068(6) -0.0097(4) 0.0861(4) 0.0302(10) Uani 1 1 d . . . . .
H10 H -0.239941 -0.066137 0.022791 0.036 Uiso 1 1 calc R U . . .
C11 C -0.2599(5) 0.0759(4) 0.0815(4) 0.0278(10) Uani 1 1 d . . . . .
H11 H -0.327380 0.076947 0.014370 0.033 Uiso 1 1 calc R U . . .
C12 C -0.2133(5) 0.1584(4) 0.1754(4) 0.0258(9) Uani 1 1 d . . . . .
C13 C -0.1071(5) 0.1621(4) 0.2803(4) 0.0213(9) Uani 1 1 d . . . . .
C14 C -0.3521(7) 0.2582(6) 0.0768(5) 0.0423(13) Uani 1 1 d . . . . .
H14A H -0.306897 0.269353 0.024594 0.063 Uiso 1 1 calc R U . . .
H14B H -0.365517 0.328184 0.089694 0.063 Uiso 1 1 calc R U . . .
H14C H -0.444303 0.187703 0.046959 0.063 Uiso 1 1 calc R U . . .
C15 C 0.2763(5) 0.5129(4) 0.4661(4) 0.0243(9) Uani 1 1 d . . . . .
C16 C 0.3673(5) 0.5919(5) 0.4168(4) 0.0288(10) Uani 1 1 d . . . . .
C17 C 0.4115(6) 0.7177(5) 0.4393(5) 0.0337(11) Uani 1 1 d . . . . .
H17 H 0.471368 0.771816 0.408921 0.040 Uiso 1 1 calc R U . . .
C18 C 0.3634(6) 0.7568(5) 0.5071(5) 0.0356(12) Uani 1 1 d . . . . .
H18 H 0.390779 0.839348 0.521245 0.043 Uiso 1 1 calc R U . . .
C19 C 0.2736(5) 0.6787(5) 0.5577(4) 0.0293(10) Uani 1 1 d . . . . .
H19 H 0.246194 0.711266 0.604777 0.035 Uiso 1 1 calc R U . . .
C20 C 0.2271(5) 0.5557(4) 0.5377(4) 0.0236(9) Uani 1 1 d . . . . .
C21 C 0.0948(5) 0.4930(4) 0.6506(4) 0.0236(9) Uani 1 1 d . . . . .
H21 H 0.121670 0.574752 0.669910 0.028 Uiso 1 1 calc R U . . .
C22 C 0.0112(5) 0.4100(4) 0.7028(4) 0.0242(9) Uani 1 1 d . . . . .
C23 C -0.0152(6) 0.4640(5) 0.7850(4) 0.0312(11) Uani 1 1 d . . . . .
H23 H 0.021419 0.547891 0.799407 0.037 Uiso 1 1 calc R U . . .
C24 C -0.0920(6) 0.3963(5) 0.8423(5) 0.0374(12) Uani 1 1 d . . . . .
H24 H -0.107268 0.433618 0.895233 0.045 Uiso 1 1 calc R U . . .
C25 C -0.1486(6) 0.2683(5) 0.8207(4) 0.0327(11) Uani 1 1 d . . . . .
H25 H -0.199403 0.221592 0.860750 0.039 Uiso 1 1 calc R U . . .
C26 C -0.1286(5) 0.2132(4) 0.7407(4) 0.0259(10) Uani 1 1 d . . . . .
C27 C -0.0489(5) 0.2814(4) 0.6780(4) 0.0244(9) Uani 1 1 d . . . . .
C28 C -0.2424(8) 0.0161(5) 0.7803(6) 0.0468(15) Uani 1 1 d . . . . .
H28A H -0.170871 0.040048 0.855556 0.070 Uiso 1 1 calc R U . . .
H28B H -0.271637 -0.067155 0.753271 0.070 Uiso 1 1 calc R U . . .
H28C H -0.324841 0.025032 0.778903 0.070 Uiso 1 1 calc R U . . .
C29 C 0.2061(9) 0.3731(10) 0.0474(8) 0.081(3) Uani 1 1 d . . . . .
H29A H 0.163686 0.380159 -0.029955 0.097 Uiso 1 1 calc R U . . .
H29B H 0.248672 0.452268 0.093081 0.097 Uiso 1 1 calc R U . . .
N1 N 0.2698(5) 0.3026(4) 0.6718(3) 0.0305(9) Uani 1 1 d . . . . .
N2 N 0.4648(5) 0.3043(4) 0.8439(3) 0.0352(10) Uani 1 1 d . . . . .
N3 N 0.1194(4) 0.1371(3) 0.4781(3) 0.0216(8) Uani 1 1 d . . . . .
N4 N 0.2421(4) 0.3968(4) 0.4411(3) 0.0277(9) Uani 1 1 d . . . . .
N5 N 0.4015(5) 0.5330(4) 0.3542(4) 0.0349(10) Uani 1 1 d . . . . .
N6 N 0.1372(4) 0.4628(3) 0.5768(3) 0.0216(7) Uani 1 1 d . . . . .
O1 O -0.0720(4) 0.2395(3) 0.3655(3) 0.0267(7) Uani 1 1 d . . . . .
O2 O -0.2618(4) 0.2425(3) 0.1802(3) 0.0341(8) Uani 1 1 d . . . . .
O3 O -0.0413(4) 0.2221(3) 0.6002(3) 0.0263(7) Uani 1 1 d . . . . .
O4 O -0.1831(4) 0.0901(3) 0.7114(3) 0.0351(8) Uani 1 1 d . . . . .
S1 S 0.37736(15) 0.38184(13) 0.79596(10) 0.0379(3) Uani 1 1 d . . . . .
S2 S 0.32161(15) 0.38994(12) 0.35953(11) 0.0363(3) Uani 1 1 d . . . . .
CO Co 0.08736(8) 0.28578(6) 0.51684(6) 0.0209(2) Uani 1 1 d . . . . .
CL1 Cl 0.3409(3) 0.3307(2) 0.0635(3) 0.0898(8) Uani 1 1 d . . . . .
CL2 Cl 0.0697(2) 0.2711(3) 0.08429(18) 0.1162(13) Uani 1 1 d . . . . .

loop_
_atom_site_aniso_label
_atom_site_aniso_U_11
_atom_site_aniso_U_22
_atom_site_aniso_U_33
_atom_site_aniso_U_23
_atom_site_aniso_U_13
_atom_site_aniso_U_12
C1 0.021(2) 0.027(2) 0.024(2) -0.0002(18) 0.0081(17) 0.0097(18)
C2 0.025(2) 0.033(3) 0.027(2) 0.0037(19) 0.0102(19) 0.015(2)
C3 0.029(3) 0.034(3) 0.028(2) 0.0087(19) 0.0099(19) 0.020(2)
C4 0.023(2) 0.020(2) 0.038(2) 0.0063(19) 0.0116(19) 0.0091(18)
C5 0.028(2) 0.018(2) 0.032(2) 0.0039(17) 0.0126(19) 0.0097(19)
C6 0.017(2) 0.023(2) 0.027(2) 0.0029(17) 0.0104(17) 0.0098(17)
C7 0.025(2) 0.016(2) 0.027(2) 0.0007(16) 0.0096(18) 0.0096(18)
C8 0.021(2) 0.022(2) 0.022(2) 0.0017(17) 0.0072(17) 0.0066(17)
C9 0.038(3) 0.024(2) 0.029(2) -0.0001(18) 0.014(2) 0.016(2)
C10 0.034(3) 0.025(2) 0.023(2) -0.0042(18) 0.0082(19) 0.009(2)
C11 0.029(2) 0.027(2) 0.022(2) 0.0020(18) 0.0073(18) 0.010(2)
C12 0.026(2) 0.022(2) 0.029(2) 0.0012(18) 0.0098(18) 0.0113(19)
C13 0.018(2) 0.018(2) 0.024(2) 0.0011(16) 0.0073(16) 0.0068(17)
C14 0.044(3) 0.044(3) 0.033(3) 0.002(2) 0.000(2) 0.028(3)
C15 0.021(2) 0.028(2) 0.026(2) 0.0023(17) 0.0078(17) 0.0133(19)
C16 0.025(2) 0.034(3) 0.030(2) 0.0056(19) 0.0115(19) 0.015(2)
C17 0.027(3) 0.032(3) 0.045(3) 0.012(2) 0.019(2) 0.012(2)
C18 0.035(3) 0.025(2) 0.048(3) 0.010(2) 0.018(2) 0.012(2)
C19 0.023(2) 0.030(2) 0.035(2) 0.0023(19) 0.0117(19) 0.012(2)
C20 0.018(2) 0.021(2) 0.026(2) 0.0014(16) 0.0046(17) 0.0069(17)
C21 0.024(2) 0.019(2) 0.027(2) -0.0025(16) 0.0091(18) 0.0095(18)
C22 0.023(2) 0.024(2) 0.026(2) -0.0004(17) 0.0094(18) 0.0102(18)
C23 0.039(3) 0.024(2) 0.037(3) 0.0002(19) 0.022(2) 0.015(2)
C24 0.041(3) 0.036(3) 0.040(3) -0.004(2) 0.023(2) 0.015(2)
C25 0.029(3) 0.037(3) 0.033(2) 0.003(2) 0.019(2) 0.012(2)
C26 0.026(2) 0.023(2) 0.030(2) 0.0053(18) 0.0110(19) 0.0119(19)
C27 0.019(2) 0.027(2) 0.024(2) -0.0003(17) 0.0072(17) 0.0088(18)
C28 0.053(4) 0.034(3) 0.066(4) 0.016(3) 0.041(3) 0.017(3)
C29 0.048(4) 0.109(7) 0.077(5) 0.031(5) 0.031(4) 0.022(5)
N1 0.029(2) 0.030(2) 0.029(2) 0.0021(16) 0.0062(16) 0.0145(18)
N2 0.030(2) 0.045(3) 0.027(2) -0.0059(18) 0.0020(17) 0.021(2)
N3 0.0213(19) 0.0217(18) 0.0231(17) 0.0020(14) 0.0096(14) 0.0101(15)
N4 0.027(2) 0.026(2) 0.0288(19) 0.0001(16) 0.0110(16) 0.0111(17)
N5 0.036(2) 0.040(2) 0.037(2) 0.0071(19) 0.0205(19) 0.020(2)
N6 0.0156(17) 0.0240(19) 0.0281(18) 0.0024(14) 0.0091(14) 0.0111(15)
O1 0.0271(17) 0.0248(16) 0.0248(15) -0.0024(12) 0.0046(13) 0.0136(14)
O2 0.038(2) 0.0341(19) 0.0277(17) -0.0004(14) 0.0027(15) 0.0228(16)
O3 0.0291(17) 0.0214(16) 0.0294(16) -0.0009(12) 0.0151(13) 0.0096(13)
O4 0.039(2) 0.0295(18) 0.043(2) 0.0113(15) 0.0251(17) 0.0142(16)
S1 0.0383(7) 0.0415(7) 0.0288(6) -0.0093(5) 0.0009(5) 0.0241(6)
S2 0.0405(7) 0.0360(7) 0.0397(7) 0.0024(5) 0.0236(6) 0.0172(6)
CO 0.0205(4) 0.0194(4) 0.0218(4) -0.0003(3) 0.0070(3) 0.0095(3)
CL1 0.0785(15) 0.0572(11) 0.132(2) -0.0185(12) 0.0541(15) 0.0196(10)
CL2 0.0437(11) 0.173(3) 0.0583(11) 0.0413(14) 0.0123(8) -0.0099(13)

loop_
_atom_type_symbol
_atom_type_description
_atom_type_scat_dispersion_real
_atom_type_scat_dispersion_imag
_atom_type_scat_source
C C 0.0181 0.0091 'International Tables Vol C Tables 4.2.6.8 and 6.1.1.4'
H H 0.0000 0.0000 'International Tables Vol C Tables 4.2.6.8 and 6.1.1.4'
N N 0.0311 0.0180 'International Tables Vol C Tables 4.2.6.8 and 6.1.1.4'
O O 0.0492 0.0322 'International Tables Vol C Tables 4.2.6.8 and 6.1.1.4'
S S 0.3331 0.5567 'International Tables Vol C Tables 4.2.6.8 and 6.1.1.4'
Co Co -2.3653 3.6143 'International Tables Vol C Tables 4.2.6.8 and 6.1.1.4'
Cl Cl 0.3639 0.7018 'International Tables Vol C Tables 4.2.6.8 and 6.1.1.4'

loop_
_geom_angle_atom_site_label_1
_geom_angle_atom_site_label_2
_geom_angle_atom_site_label_3
_geom_angle
_geom_angle_site_symmetry_1
_geom_angle_site_symmetry_3
_geom_angle_publ_flag
N1 C1 C2 114.1(4) . . ?
N1 C1 C6 123.0(4) . . ?
C2 C1 C6 122.9(4) . . ?
N2 C2 C3 128.0(5) . . ?
N2 C2 C1 112.6(4) . . ?
C3 C2 C1 119.4(5) . . ?
C4 C3 C2 116.7(4) . . ?
C4 C3 H3 121.6 . . ?
C2 C3 H3 121.6 . . ?
C3 C4 C5 124.5(5) . . ?
C3 C4 H4 117.7 . . ?
C5 C4 H4 117.7 . . ?
C6 C5 C4 120.0(4) . . ?
C6 C5 H5 120.0 . . ?
C4 C5 H5 120.0 . . ?
C5 C6 N3 130.1(4) . . ?
C5 C6 C1 116.4(4) . . ?
N3 C6 C1 113.5(4) . . ?
N3 C7 C8 126.3(4) . . ?
N3 C7 H7 116.9 . . ?
C8 C7 H7 116.9 . . ?
C9 C8 C13 119.1(4) . . ?
C9 C8 C7 116.8(4) . . ?
C13 C8 C7 124.0(4) . . ?
C10 C9 C8 122.3(5) . . ?
C10 C9 H9 118.9 . . ?
C8 C9 H9 118.9 . . ?
C9 C10 C11 119.2(4) . . ?
C9 C10 H10 120.4 . . ?
C11 C10 H10 120.4 . . ?
C12 C11 C10 120.8(4) . . ?
C12 C11 H11 119.6 . . ?
C10 C11 H11 119.6 . . ?
O2 C12 C11 125.1(4) . . ?
O2 C12 C13 113.2(4) . . ?
C11 C12 C13 121.7(4) . . ?
O1 C13 C8 124.9(4) . . ?
O1 C13 C12 118.2(4) . . ?
C8 C13 C12 116.9(4) . . ?
O2 C14 H14A 109.5 . . ?
O2 C14 H14B 109.5 . . ?
H14A C14 H14B 109.5 . . ?
O2 C14 H14C 109.5 . . ?
H14A C14 H14C 109.5 . . ?
H14B C14 H14C 109.5 . . ?
N4 C15 C16 114.5(4) . . ?
N4 C15 C20 122.8(4) . . ?
C16 C15 C20 122.7(4) . . ?
N5 C16 C17 128.4(5) . . ?
N5 C16 C15 112.7(5) . . ?
C17 C16 C15 118.9(5) . . ?
C18 C17 C16 117.7(5) . . ?
C18 C17 H17 121.2 . . ?
C16 C17 H17 121.2 . . ?
C17 C18 C19 123.8(5) . . ?
C17 C18 H18 118.1 . . ?
C19 C18 H18 118.1 . . ?
C20 C19 C18 120.6(5) . . ?
C20 C19 H19 119.7 . . ?
C18 C19 H19 119.7 . . ?
C19 C20 N6 130.1(4) . . ?
C19 C20 C15 116.3(4) . . ?
N6 C20 C15 113.6(4) . . ?
N6 C21 C22 125.2(4) . . ?
N6 C21 H21 117.4 . . ?
C22 C21 H21 117.4 . . ?
C27 C22 C21 125.6(4) . . ?
C27 C22 C23 118.9(4) . . ?
C21 C22 C23 115.4(4) . . ?
C24 C23 C22 122.0(5) . . ?
C24 C23 H23 119.0 . . ?
C22 C23 H23 119.0 . . ?
C23 C24 C25 119.5(5) . . ?
C23 C24 H24 120.3 . . ?
C25 C24 H24 120.3 . . ?
C26 C25 C24 120.2(5) . . ?
C26 C25 H25 119.9 . . ?
C24 C25 H25 119.9 . . ?
O4 C26 C25 124.4(4) . . ?
O4 C26 C27 113.5(4) . . ?
C25 C26 C27 122.0(4) . . ?
O3 C27 C22 124.5(4) . . ?
O3 C27 C26 118.1(4) . . ?
C22 C27 C26 117.3(4) . . ?
O4 C28 H28A 109.5 . . ?
O4 C28 H28B 109.5 . . ?
H28A C28 H28B 109.5 . . ?
O4 C28 H28C 109.5 . . ?
H28A C28 H28C 109.5 . . ?
H28B C28 H28C 109.5 . . ?
CL1 C29 CL2 113.2(6) . . ?
CL1 C29 H29A 108.9 . . ?
CL2 C29 H29A 108.9 . . ?
CL1 C29 H29B 108.9 . . ?
CL2 C29 H29B 108.9 . . ?
H29A C29 H29B 107.7 . . ?
C1 N1 S1 106.3(3) . . ?
C1 N1 CO 109.7(3) . . ?
S1 N1 CO 143.8(3) . . ?
C2 N2 S1 106.3(3) . . ?
C7 N3 C6 119.3(4) . . ?
C7 N3 CO 125.1(3) . . ?
C6 N3 CO 115.5(3) . . ?
C15 N4 S2 106.1(3) . . ?
C15 N4 CO 109.3(3) . . ?
S2 N4 CO 144.4(2) . . ?
C16 N5 S2 106.8(3) . . ?
C21 N6 C20 118.7(4) . . ?
C21 N6 CO 124.9(3) . . ?
C20 N6 CO 116.4(3) . . ?
C13 O1 CO 129.3(3) . . ?
C12 O2 C14 117.5(4) . . ?
C27 O3 CO 128.3(3) . . ?
C26 O4 C28 117.7(4) . . ?
N2 S1 N1 100.7(2) . . ?
N5 S2 N4 99.8(2) . . ?
O1 CO O3 96.04(14) . . ?
O1 CO N6 105.46(14) . . ?
O3 CO N6 89.91(14) . . ?
O1 CO N3 89.21(14) . . ?
O3 CO N3 103.46(14) . . ?
N6 CO N3 159.13(15) . . ?
O1 CO N1 167.22(15) . . ?
O3 CO N1 87.59(15) . . ?
N6 CO N1 86.75(16) . . ?
N3 CO N1 78.02(16) . . ?
O1 CO N4 88.04(14) . . ?
O3 CO N4 167.54(14) . . ?
N6 CO N4 77.64(15) . . ?
N3 CO N4 88.33(15) . . ?
N1 CO N4 90.98(16) . . ?

loop_
_geom_bond_atom_site_label_1
_geom_bond_atom_site_label_2
_geom_bond_distance
_geom_bond_site_symmetry_2
_geom_bond_publ_flag
C1 N1 1.333(7) . ?
C1 C2 1.419(7) . ?
C1 C6 1.428(6) . ?
C2 N2 1.362(7) . ?
C2 C3 1.418(7) . ?
C3 C4 1.359(7) . ?
C3 H3 0.9300 . ?
C4 C5 1.432(7) . ?
C4 H4 0.9300 . ?
C5 C6 1.373(7) . ?
C5 H5 0.9300 . ?
C6 N3 1.413(6) . ?
C7 N3 1.303(6) . ?
C7 C8 1.434(7) . ?
C7 H7 0.9300 . ?
C8 C9 1.421(6) . ?
C8 C13 1.433(7) . ?
C9 C10 1.364(7) . ?
C9 H9 0.9300 . ?
C10 C11 1.402(7) . ?
C10 H10 0.9300 . ?
C11 C12 1.379(6) . ?
C11 H11 0.9300 . ?
C12 O2 1.364(6) . ?
C12 C13 1.435(7) . ?
C13 O1 1.292(5) . ?
C14 O2 1.433(6) . ?
C14 H14A 0.9600 . ?
C14 H14B 0.9600 . ?
C14 H14C 0.9600 . ?
C15 N4 1.326(6) . ?
C15 C16 1.424(7) . ?
C15 C20 1.432(7) . ?
C16 N5 1.337(7) . ?
C16 C17 1.413(8) . ?
C17 C18 1.359(8) . ?
C17 H17 0.9300 . ?
C18 C19 1.425(7) . ?
C18 H18 0.9300 . ?
C19 C20 1.373(7) . ?
C19 H19 0.9300 . ?
C20 N6 1.408(6) . ?
C21 N6 1.325(6) . ?
C21 C22 1.427(7) . ?
C21 H21 0.9300 . ?
C22 C27 1.423(7) . ?
C22 C23 1.436(6) . ?
C23 C24 1.360(7) . ?
C23 H23 0.9300 . ?
C24 C25 1.418(8) . ?
C24 H24 0.9300 . ?
C25 C26 1.374(7) . ?
C25 H25 0.9300 . ?
C26 O4 1.372(6) . ?
C26 C27 1.434(6) . ?
C27 O3 1.296(6) . ?
C28 O4 1.416(6) . ?
C28 H28A 0.9600 . ?
C28 H28B 0.9600 . ?
C28 H28C 0.9600 . ?
C29 CL1 1.728(10) . ?
C29 CL2 1.742(8) . ?
C29 H29A 0.9700 . ?
C29 H29B 0.9700 . ?
N1 S1 1.620(4) . ?
N1 CO 2.221(4) . ?
N2 S1 1.611(5) . ?
N3 CO 2.103(4) . ?
N4 S2 1.628(4) . ?
N4 CO 2.248(4) . ?
N5 S2 1.627(5) . ?
N6 CO 2.088(4) . ?
O1 CO 1.997(3) . ?
O3 CO 2.004(3) . ?
